data_7213338
loop_
_publ_author_name
'Banwell, Martin'
'Edwards, Alison'
'Harvey, Joanne'
'Hockless, David'
'Willis, Anthony'

_publ_section_title
;
 \p-Allyl cation cyclisations initiated by silver(I)-promoted
 electrocyclic ring opening of ring-fused gem-dibromocyclopropanes
 possessing tethered nucleophiles: the influence of chiral auxiliaries on
 the diastereoselectivity of cyclisations involving meso-substrates
;
_journal_issue 14
_journal_name_full 'Journal of the Chemical Society, Perkin Transactions 1'
_journal_page_first 2175
_journal_paper_doi 10.1039/b002525i
_journal_year 2000
_chemical_compound_source 'Local laboratory'
_chemical_formula_moiety 'C19 H30 Br N O2 '
_chemical_formula_sum 'C19 H30 Br N O2'
_chemical_formula_weight 384.358
_chemical_name_systematic
;                                                                               
 ?                                                                              
;
_space_group_IT_number 4
_symmetry_cell_setting monoclinic
_symmetry_space_group_name_Hall 'P 2yb'
_symmetry_space_group_name_H-M 'P 1 21 1'
_atom_sites_solution_hydrogens geom
_atom_sites_solution_primary direct
_atom_sites_solution_secondary difmap
_audit_creation_method maXus
_cell_angle_alpha 90.00
_cell_angle_beta 97.278(4)
_cell_angle_gamma 90.00
_cell_formula_units_Z 2
_cell_length_a 8.4008(5)
_cell_length_b 9.9077(6)
_cell_length_c 11.8739(8)
_cell_measurement_reflns_used 9117
_cell_measurement_temperature 200
_cell_measurement_theta_max 25.028
_cell_measurement_theta_min 2.546
_cell_volume 980.33(11)
_computing_data_collection KappaCCD
_computing_data_reduction 'Denzo and Scalepak (Otwinowski & Minor, 1997)'
_computing_molecular_graphics 'Ortep (Johnson, 1976)'
_computing_publication_material 'maxus(Mackay et al., 1999)'
_computing_structure_refinement 'maxus(Mackay et al., 1999)'
_computing_structure_solution 'SIR92 (Altomare et al., 1994)'
_diffrn_measurement_device KappaCCD
_diffrn_radiation_source 'fine-focus sealed tube'
_diffrn_radiation_type ' MoK\a'
_diffrn_radiation_wavelength_id all
_diffrn_reflns_av_R_equivalents 0.048
_diffrn_reflns_limit_h_max 10
_diffrn_reflns_limit_h_min -9
_diffrn_reflns_limit_k_max 11
_diffrn_reflns_limit_k_min -10
_diffrn_reflns_limit_l_max 14
_diffrn_reflns_limit_l_min -14
_diffrn_reflns_number 9089
_diffrn_reflns_theta_max 25.03
_exptl_absorpt_coefficient_mu 2.11
_exptl_absorpt_correction_T_max 0.873
_exptl_absorpt_correction_T_min 0.748
_exptl_absorpt_correction_type integration
_exptl_absorpt_process_details
;
Gaussian integration (Coppens, 1970)
;
_exptl_crystal_colour Colourless
_exptl_crystal_density_diffrn 1.302
_exptl_crystal_density_method 'not measured'
_exptl_crystal_description prism
_exptl_crystal_F_000 404
_refine_diff_density_max 0.40
_refine_diff_density_min -0.44
_refine_diff_density_rms 0.06
_refine_ls_abs_structure_details
;
1425 Friedel equivalents measured clearly showing via the Rogers 
parameter that the absolute structure is as reported.  
This is in accord with the known absolute structure of the menthyl 
group used in the synthesis.
;
_refine_ls_abs_structure_Rogers 1.03
_refine_ls_extinction_method none
_refine_ls_goodness_of_fit_all 1.179
_refine_ls_goodness_of_fit_gt 1.129
_refine_ls_goodness_of_fit_ref 1.129
_refine_ls_hydrogen_treatment noref
_refine_ls_matrix_type full
_refine_ls_number_parameters 203
_refine_ls_number_reflns 2453
_refine_ls_R_factor_all 0.062
_refine_ls_R_factor_gt 0.042
_refine_ls_shift/su_max 0.001
_refine_ls_shift/su_mean 0.000
_refine_ls_structure_factor_coef F
_refine_ls_weighting_details
; 
w = 1 / ( s^2^(Fo^2^) + 0.03000 * Fo^2^)
;
_refine_ls_weighting_scheme sigma
_refine_ls_wR_factor_all 0.064
_refine_ls_wR_factor_gt 0.045
_refine_ls_wR_factor_ref 0.063
_reflns_d_resolution_high 0.65
_reflns_d_resolution_low 1.79
_reflns_Friedel_coverage 0.775
_reflns_limit_h_max 10
_reflns_limit_h_min -9
_reflns_limit_k_max 11
_reflns_limit_k_min 0
_reflns_limit_l_max 14
_reflns_limit_l_min -14
_reflns_number_gt 2453
_reflns_number_total 3263
_reflns_threshold_expression 'I> 3.00 sigma(I)'
_cod_data_source_file b002525isup1.cif
_cod_data_source_block global
_cod_depositor_comments
;
The following automatic conversions were performed:

'_symmetry_cell_setting' value 'Monoclinic' changed to 'monoclinic'
according to /home/saulius/struct/CIF-dictionaries/cif_core.dic
dictionary named 'cif_core.dic' version 2.4.2 from 2011-04-26.

Automatic conversion script
Id: cif_fix_values 1891 2012-01-12 08:04:46Z andrius 
;
_cod_original_cell_volume 980.3(5)
_cod_original_sg_symbol_H-M 'P 21          '
_cod_original_formula_sum 'C19 H30 Br N O2 '
_cod_database_code 7213338

loop_
_symmetry_equiv_pos_as_xyz
+X,+Y,+Z
'-X,+Y+ 1/2,-Z'

loop_
_atom_site_label
_atom_site_fract_x
_atom_site_fract_y
_atom_site_fract_z
_atom_site_U_iso_or_equiv
_atom_site_occupancy
_atom_site_adp_type
Br1 1.20043(3) 0.360000 0.94106(3) 0.0958(3) 1.00 Uij
O11 0.9555(2) 0.4716(2) 0.6576(1) 0.056(1) 1.00 Uij
O22 0.8395(3) 0.6621(2) 0.7137(2) 0.070(1) 1.00 Uij
N2 0.8304(3) 0.4667(3) 0.8133(2) 0.0537(6) 1.00 Uiso
C13 1.1179(3) 0.4666(3) 0.5048(2) 0.055(2) 1.00 Uij
C10 0.8735(3) 0.5448(3) 0.7269(2) 0.055(2) 1.00 Uij
C12 0.9769(3) 0.5355(3) 0.5490(2) 0.054(2) 1.00 Uij
C17 0.8224(3) 0.5209(3) 0.4701(2) 0.059(2) 1.00 Uij
C18 1.2744(4) 0.4762(3) 0.5883(3) 0.069(2) 1.00 Uij
C9 0.7262(4) 0.2405(3) 0.8384(3) 0.062(2) 1.00 Uij
C4 0.6041(4) 0.4380(4) 0.9205(3) 0.072(2) 1.00 Uij
C16 0.8363(4) 0.5731(3) 0.3505(2) 0.063(2) 1.00 Uij
C15 0.9777(4) 0.5058(3) 0.3085(2) 0.067(2) 1.00 Uij
C5 0.6441(4) 0.2887(4) 0.9385(3) 0.069(2) 1.00 Uij
C1 0.8782(3) 0.3261(3) 0.8336(2) 0.056(2) 1.00 Uij
C14 1.1315(4) 0.5225(3) 0.3848(3) 0.067(2) 1.00 Uij
C8 0.9808(3) 0.3151(3) 0.9456(3) 0.057(1) 1.00 Uij
C3 0.7423(4) 0.5275(3) 0.9004(3) 0.059(2) 1.00 Uij
C21 0.6786(5) 0.5549(4) 0.2742(3) 0.091(2) 1.00 Uij
C6 0.7543(4) 0.2602(3) 1.0480(3) 0.074(2) 1.00 Uij
C19 1.4088(4) 0.3942(4) 0.5450(3) 0.095(2) 1.00 Uij
C7 0.9287(4) 0.2854(3) 1.0412(3) 0.064(2) 1.00 Uij
C20 1.3290(5) 0.6188(4) 0.6159(4) 0.102(3) 1.00 Uij
H13 1.092994 0.372191 0.496855 0.065000 1.00 Uiso
H12 1.000749 0.629390 0.562678 0.063884 1.00 Uiso
H17A 0.739055 0.569384 0.501073 0.068709 1.00 Uiso
H17B 0.796155 0.426584 0.465972 0.068709 1.00 Uiso
H18 1.250293 0.437206 0.658231 0.078402 1.00 Uiso
H9A 0.656766 0.248414 0.767981 0.071982 1.00 Uiso
H9B 0.756966 0.147914 0.850781 0.071982 1.00 Uiso
H16 0.858727 0.668064 0.354331 0.072102 1.00 Uiso
H15A 0.987930 0.542597 0.234978 0.076976 1.00 Uiso
H15B 0.952430 0.411498 0.301378 0.076976 1.00 Uiso
H5 0.545282 0.240239 0.939176 0.079122 1.00 Uiso
H1 0.937266 0.297572 0.773788 0.066459 1.00 Uiso
H14A 1.215577 0.475872 0.353176 0.077358 1.00 Uiso
H14B 1.156977 0.616772 0.391577 0.077358 1.00 Uiso
H3A 0.701162 0.614073 0.874959 0.069610 1.00 Uiso
H3B 0.812962 0.537873 0.969959 0.069610 1.00 Uiso
H21A 0.595172 0.601367 0.306766 0.099781 1.00 Uiso
H21B 0.652672 0.460667 0.267066 0.099781 1.00 Uiso
H21C 0.688072 0.591667 0.200566 0.099781 1.00 Uiso
H19A 1.372705 0.303798 0.527593 0.104944 1.00 Uiso
H19B 1.500805 0.391998 0.601893 0.104944 1.00 Uiso
H19C 1.437305 0.436399 0.477493 0.104944 1.00 Uiso
H7 1.004186 0.279524 1.108853 0.073805 1.00 Uiso
H20A 1.242406 0.666591 0.643539 0.110353 1.00 Uiso
H20B 1.356906 0.662691 0.549139 0.110353 1.00 Uiso
H20C 1.420406 0.618291 0.673439 0.110353 1.00 Uiso
H6A 0.738483 0.167388 1.066918 0.085037 1.00 Uiso
H6B 0.719683 0.317188 1.105718 0.085037 1.00 Uiso
H4A 0.561355 0.467264 0.987627 0.081821 1.00 Uiso
H4B 0.521855 0.443064 0.856627 0.081821 1.00 Uiso

loop_
_atom_site_aniso_label
_atom_site_aniso_U_11
_atom_site_aniso_U_22
_atom_site_aniso_U_33
_atom_site_aniso_U_12
_atom_site_aniso_U_13
_atom_site_aniso_U_23
Br1 0.0547(2) 0.0866(2) 0.1440(3) -.0022(2) 0.0075(2) 0.0202(3)
O11 0.073(1) 0.048(1) 0.049(1) 0.0076(9) 0.0222(9) 0.0094(9)
O22 0.099(2) 0.048(1) 0.063(1) 0.011(1) 0.014(1) 0.006(1)
C13 0.059(2) 0.053(2) 0.053(2) -.002(1) 0.013(1) 0.013(1)
C10 0.058(2) 0.061(2) 0.043(2) -.001(1) 0.000(1) 0.001(1)
C12 0.063(2) 0.046(2) 0.052(2) 0.001(1) 0.010(1) 0.010(1)
C17 0.063(2) 0.055(2) 0.058(2) 0.005(1) 0.010(1) -.002(1)
C18 0.059(2) 0.074(2) 0.073(2) -.005(2) 0.010(2) 0.016(2)
C9 0.069(2) 0.061(2) 0.056(2) -.006(2) 0.007(2) -.017(2)
C4 0.062(2) 0.078(3) 0.075(2) 0.003(2) 0.021(2) -.005(2)
C16 0.078(2) 0.057(2) 0.051(2) 0.002(1) 0.003(2) -.002(2)
C15 0.091(2) 0.063(2) 0.047(2) -.001(2) 0.015(2) 0.004(1)
C5 0.064(2) 0.070(2) 0.073(2) -.010(2) 0.018(2) 0.000(2)
C1 0.062(2) 0.058(2) 0.049(2) 0.007(1) 0.018(1) 0.003(1)
C14 0.072(2) 0.072(2) 0.058(2) 0.001(2) 0.018(2) 0.009(2)
C8 0.048(1) 0.051(2) 0.070(2) 0.002(1) 0.010(1) 0.008(1)
C3 0.058(2) 0.059(2) 0.062(2) 0.009(1) 0.019(1) -.005(2)
C21 0.104(3) 0.107(3) 0.059(2) 0.016(2) -.004(2) -.001(2)
C6 0.092(2) 0.068(2) 0.065(2) 0.005(2) 0.040(2) 0.003(2)
C19 0.069(2) 0.097(3) 0.119(3) 0.012(2) 0.015(2) 0.022(2)
C7 0.075(2) 0.066(2) 0.050(2) 0.016(2) 0.006(2) 0.002(1)
C20 0.092(3) 0.097(3) 0.112(3) -.014(2) -.022(2) 0.000(3)

loop_
_atom_type_symbol
_atom_type_description
_atom_type_scat_dispersion_real
_atom_type_scat_dispersion_imag
_atom_type_scat_source
'C ' 'C ' 0.0033 0.0016 'Waasmaier & Kirfel, 1995'
'H ' 'H ' 0.0000 0.0000 'Waasmaier & Kirfel, 1995'
Br Br -0.2901 2.4595 'Waasmaier & Kirfel, 1995'
'N ' 'N ' 0.0061 0.0033 'Waasmaier & Kirfel, 1995'
'O ' 'O ' 0.0106 0.0060 'Waasmaier & Kirfel, 1995'

loop_
_diffrn_radiation_wavelength
0.71073

loop_
_exptl_crystal_face_index_h
_exptl_crystal_face_index_k
_exptl_crystal_face_index_l
_exptl_crystal_face_perp_dist
0 0 1 0.010
0 0 -1 0.055
1 0 0 0.035
-1 0 0 0.070
0 1 0 0.100
-1 1 0 0.090
0 -1 0 0.055

loop_
_geom_angle_atom_site_label_1
_geom_angle_atom_site_label_2
_geom_angle_atom_site_label_3
_geom_angle
C10 O11 C12 115.6(2)
C10 N2 C1 124.7(3)
C10 N2 C3 119.9(3)
C1 N2 C3 115.2(3)
C12 C13 C18 112.8(3)
C12 C13 C14 108.0(3)
C18 C13 C14 114.4(3)
O11 C10 O22 124.9(3)
O11 C10 N2 110.9(3)
O22 C10 N2 124.2(3)
O11 C12 C13 107.3(2)
O11 C12 C17 108.2(3)
C13 C12 C17 113.0(3)
C12 C17 C16 112.5(3)
C13 C18 C19 110.8(3)
C13 C18 C20 114.1(3)
C19 C18 C20 110.7(3)
C5 C9 C1 108.4(3)
C5 C4 C3 115.6(4)
C17 C16 C15 108.4(3)
C17 C16 C21 110.5(3)
C15 C16 C21 114.6(3)
C16 C15 C14 114.2(3)
C9 C5 C4 108.0(4)
C9 C5 C6 108.7(3)
C4 C5 C6 113.5(4)
N2 C1 C9 108.6(3)
N2 C1 C8 109.3(3)
C9 C1 C8 108.3(3)
C13 C14 C15 111.2(3)
Br1 C8 C1 114.2(3)
Br1 C8 C7 120.8(3)
C1 C8 C7 124.9(3)
N2 C3 C4 109.7(3)
C5 C6 C7 114.5(3)
C8 C7 C6 121.7(3)

loop_
_geom_bond_atom_site_label_1
_geom_bond_atom_site_label_2
_geom_bond_distance
Br1 C8 1.905(3)
O11 C10 1.349(3)
O11 C12 1.468(3)
O22 C10 1.203(3)
N2 C10 1.371(3)
N2 C1 1.461(4)
N2 C3 1.474(4)
C13 C12 1.517(4)
C13 C18 1.547(4)
C13 C14 1.546(4)
C12 C17 1.509(4)
C17 C16 1.529(4)
C18 C19 1.532(5)
C18 C20 1.509(5)
C9 C5 1.524(5)
C9 C1 1.540(4)
C4 C5 1.525(4)
C4 C3 1.504(5)
C16 C15 1.502(4)
C16 C21 1.519(5)
C15 C14 1.490(5)
C5 C6 1.524(5)
C1 C8 1.495(4)
C8 C7 1.300(4)
C6 C7 1.499(4)

loop_
_geom_contact_atom_site_label_1
_geom_contact_atom_site_label_2
_geom_contact_distance
_geom_contact_site_symmetry_1
_geom_contact_site_symmetry_2
Br1 C4 3.516(4) 1_555 1_655
Br1 C5 3.797(4) 1_555 1_655
Br1 C3 3.795(3) 1_555 2_747
O22 C7 3.511(4) 1_555 2_757
O22 H7 2.611(2) 1_555 2_757
C10 C7 3.857(4) 1_555 2_757
C10 H7 3.125(3) 1_555 2_757
C17 C19 3.901(4) 1_555 1_455
C9 C15 3.967(4) 1_555 2_746
C9 C14 3.731(4) 1_555 2_746
C9 C21 3.947(5) 1_555 2_646
C15 C1 3.860(4) 1_555 2_756
C15 C7 3.832(4) 1_555 1_554
C15 H1 3.162(3) 1_555 2_756
C1 C14 3.965(4) 1_555 2_746
C1 H15A 3.170(3) 1_555 2_746
C8 C3 3.975(4) 1_555 2_747
C3 C7 3.764(4) 1_555 2_757
C21 H6B 3.137(4) 1_555 1_554
Br1 C4 3.516(4) 1_555 1_655
Br1 C5 3.797(4) 1_555 1_655
Br1 C3 3.795(3) 1_555 2_747
O22 C7 3.511(4) 1_555 2_757
O22 H7 2.611(2) 1_555 2_757
C10 C7 3.857(4) 1_555 2_757
C10 H7 3.125(3) 1_555 2_757
C17 C19 3.901(4) 1_555 1_455
C9 C15 3.967(4) 1_555 2_746
C9 C14 3.731(4) 1_555 2_746
C9 C21 3.947(5) 1_555 2_646
C15 C1 3.860(4) 1_555 2_756
C15 C7 3.832(4) 1_555 1_554
C15 H1 3.162(3) 1_555 2_756
C1 C14 3.965(4) 1_555 2_746
C1 H15A 3.170(3) 1_555 2_746
C8 C3 3.975(4) 1_555 2_747
C3 C7 3.764(4) 1_555 2_757
C21 H6B 3.137(4) 1_555 1_554

loop_
_geom_torsion_atom_site_label_1
_geom_torsion_atom_site_label_2
_geom_torsion_atom_site_label_3
_geom_torsion_atom_site_label_4
_geom_torsion
C12 O11 C10 O22 -11.5(3)
C12 O11 C10 N2 167.0(4)
C10 O11 C12 C13 159.3(3)
C10 O11 C12 C17 -78.5(3)
C1 N2 C10 O11 4.8(3)
C1 N2 C10 O22 -176.7(5)
C10 N2 C1 C9 -125.8(4)
C10 N2 C1 C8 116.2(4)
C3 N2 C10 O11 178.8(4)
C3 N2 C10 O22 -2.6(3)
C10 N2 C3 C4 134.0(4)
C3 N2 C1 C9 59.9(3)
C1 N2 C3 C4 -51.5(3)
C3 N2 C1 C8 -58.1(3)
C18 C13 C12 O11 -58.2(3)
C18 C13 C12 C17 -177.4(4)
C12 C13 C18 C19 174.7(4)
C12 C13 C18 C20 -59.7(4)
C14 C13 C12 O11 174.3(3)
C14 C13 C12 C17 55.1(3)
C12 C13 C14 C15 -55.2(3)
C18 C13 C14 C15 178.3(4)
C14 C13 C18 C19 -61.2(3)
C14 C13 C18 C20 64.4(4)
O11 C12 C17 C16 -174.9(4)
C13 C12 C17 C16 -56.2(3)
C12 C17 C16 C15 53.1(3)
C12 C17 C16 C21 179.4(4)
C5 C9 C1 N2 -62.7(3)
C1 C9 C5 C4 58.9(3)
C5 C9 C1 C8 56.0(3)
C1 C9 C5 C6 -64.7(3)
C5 C4 C3 N2 48.2(3)
C3 C4 C5 C9 -53.7(4)
C3 C4 C5 C6 66.9(4)
C17 C16 C15 C14 -55.2(3)
C21 C16 C15 C14 -179.1(4)
C16 C15 C14 C13 58.1(3)
C9 C5 C6 C7 39.5(3)
C4 C5 C6 C7 -80.7(4)
N2 C1 C8 Br1 -82.2(3)
N2 C1 C8 C7 94.0(4)
C9 C1 C8 Br1 159.5(3)
C9 C1 C8 C7 -24.2(3)
Br1 C8 C7 C6 175.2(5)
C1 C8 C7 C6 -0.7(3)
C5 C6 C7 C8 -7.0(4)
